data_4102043
loop_
_publ_author_name
'Chunying Duan'
'Meilin Wei'
'Dong Guo'
'Cheng He'
'Qingjin Meng'

_publ_section_title
;
 Crystal Structures and Properties of Large Protonated Water Clusters
 Encapsulated by Metal-Organic Frameworks
;
_journal_name_full 'Journal of the American Chemical Society'
_journal_page_first 3321
_journal_page_last 3330
_journal_paper_doi 10.1021/ja907023c
_journal_volume 132
_journal_year 2010
_chemical_formula_sum 'C144 H186 Co4 K Mo36 N36 O171 P3'
_chemical_formula_weight 8978.86
_chemical_name_systematic
; 
 ? 
;
_space_group_IT_number 204
_symmetry_cell_setting cubic
_symmetry_space_group_name_Hall '-I 2 2 3'
_symmetry_space_group_name_H-M 'I m -3'
_atom_sites_solution_hydrogens geom
_atom_sites_solution_primary direct
_atom_sites_solution_secondary difmap
_audit_creation_method SHELXL-97
_cell_angle_alpha 90.00
_cell_angle_beta 90.00
_cell_angle_gamma 90.00
_cell_formula_units_Z 2
_cell_length_a 23.1704(11)
_cell_length_b 23.1704(11)
_cell_length_c 23.1704(11)
_cell_measurement_reflns_used 6723
_cell_measurement_temperature 123(2)
_cell_measurement_theta_max 28.05
_cell_measurement_theta_min 2.48
_cell_volume 12439.4(10)
_computing_cell_refinement 'Bruker SMART'
_computing_data_collection 'Bruker SMART'
_computing_data_reduction 'Bruker SAINT'
_computing_molecular_graphics 'Bruker SHELXTL'
_computing_publication_material 'Bruker SHELXTL'
_computing_structure_refinement 'Bruker SHELXTL'
_computing_structure_solution 'Bruker SHELXTL'
_diffrn_ambient_temperature 123(2)
_diffrn_measured_fraction_theta_full 0.995
_diffrn_measured_fraction_theta_max 0.995
_diffrn_measurement_device_type 'CCD area detector'
_diffrn_measurement_method 'phi and omega scans'
_diffrn_radiation_monochromator graphite
_diffrn_radiation_source 'fine-focus sealed tube'
_diffrn_radiation_type MoK\a
_diffrn_radiation_wavelength 0.71073
_diffrn_reflns_av_R_equivalents 0.0902
_diffrn_reflns_av_sigmaI/netI 0.0868
_diffrn_reflns_limit_h_max 30
_diffrn_reflns_limit_h_min -21
_diffrn_reflns_limit_k_max 30
_diffrn_reflns_limit_k_min -29
_diffrn_reflns_limit_l_max 30
_diffrn_reflns_limit_l_min -28
_diffrn_reflns_number 38718
_diffrn_reflns_theta_full 28.21
_diffrn_reflns_theta_max 28.21
_diffrn_reflns_theta_min 1.76
_exptl_absorpt_coefficient_mu 2.160
_exptl_absorpt_correction_T_max 0.7408
_exptl_absorpt_correction_T_min 0.6480
_exptl_absorpt_correction_type empirical
_exptl_absorpt_process_details SADABS
_exptl_crystal_colour dark-red
_exptl_crystal_density_diffrn 2.397
_exptl_crystal_density_method 'not measured'
_exptl_crystal_description block
_exptl_crystal_F_000 8708
_exptl_crystal_size_max 0.30
_exptl_crystal_size_mid 0.20
_exptl_crystal_size_min 0.20
_refine_diff_density_max 0.974
_refine_diff_density_min -0.836
_refine_diff_density_rms 0.114
_refine_ls_extinction_method none
_refine_ls_goodness_of_fit_ref 1.042
_refine_ls_hydrogen_treatment 'riding model'
_refine_ls_matrix_type full
_refine_ls_number_parameters 170
_refine_ls_number_reflns 2745
_refine_ls_number_restraints 2
_refine_ls_restrained_S_all 1.055
_refine_ls_R_factor_all 0.0964
_refine_ls_R_factor_gt 0.0497
_refine_ls_shift/su_max 0.001
_refine_ls_shift/su_mean 0.000
_refine_ls_structure_factor_coef Fsqd
_refine_ls_weighting_details 'calc w=1/[\s^2^(Fo^2^)+(0.0250P)^2^+0.0000P] where P=(Fo^2^+2Fc^2^)/3'
_refine_ls_weighting_scheme calc
_refine_ls_wR_factor_gt 0.0697
_refine_ls_wR_factor_ref 0.0753
_reflns_number_gt 1810
_reflns_number_total 2745
_reflns_threshold_expression >2sigma(I)
_cod_data_source_file ja907023c_si_004.cif
_cod_data_source_block 611312
_cod_database_code 4102043

loop_
_symmetry_equiv_pos_as_xyz
'x, y, z'
'-x, -y, z'
'-x, y, -z'
'x, -y, -z'
'z, x, y'
'z, -x, -y'
'-z, -x, y'
'-z, x, -y'
'y, z, x'
'-y, z, -x'
'y, -z, -x'
'-y, -z, x'
'x+1/2, y+1/2, z+1/2'
'-x+1/2, -y+1/2, z+1/2'
'-x+1/2, y+1/2, -z+1/2'
'x+1/2, -y+1/2, -z+1/2'
'z+1/2, x+1/2, y+1/2'
'z+1/2, -x+1/2, -y+1/2'
'-z+1/2, -x+1/2, y+1/2'
'-z+1/2, x+1/2, -y+1/2'
'y+1/2, z+1/2, x+1/2'
'-y+1/2, z+1/2, -x+1/2'
'y+1/2, -z+1/2, -x+1/2'
'-y+1/2, -z+1/2, x+1/2'
'-x, -y, -z'
'x, y, -z'
'x, -y, z'
'-x, y, z'
'-z, -x, -y'
'-z, x, y'
'z, x, -y'
'z, -x, y'
'-y, -z, -x'
'y, -z, x'
'-y, z, x'
'y, z, -x'
'-x+1/2, -y+1/2, -z+1/2'
'x+1/2, y+1/2, -z+1/2'
'x+1/2, -y+1/2, z+1/2'
'-x+1/2, y+1/2, z+1/2'
'-z+1/2, -x+1/2, -y+1/2'
'-z+1/2, x+1/2, y+1/2'
'z+1/2, x+1/2, -y+1/2'
'z+1/2, -x+1/2, y+1/2'
'-y+1/2, -z+1/2, -x+1/2'
'y+1/2, -z+1/2, x+1/2'
'-y+1/2, z+1/2, x+1/2'
'y+1/2, z+1/2, -x+1/2'

loop_
_atom_site_label
_atom_site_type_symbol
_atom_site_fract_x
_atom_site_fract_y
_atom_site_fract_z
_atom_site_U_iso_or_equiv
_atom_site_adp_type
_atom_site_occupancy
_atom_site_symmetry_multiplicity
_atom_site_calc_flag
_atom_site_refinement_flags
_atom_site_disorder_assembly
_atom_site_disorder_group
Mo1 Mo 0.34720(2) 0.0000 0.0000 0.03511(13) Uani 1 4 d S . .
Mo2 Mo 0.423593(13) 0.076982(12) 0.107924(13) 0.04631(8) Uani 1 1 d . . .
Mo3 Mo 0.5000 0.15318(2) 0.0000 0.03528(13) Uani 1 4 d S . .
P1 P 0.5000 0.0000 0.0000 0.0365(5) Uani 1 8 d S . .
O2 O 0.2771(2) 0.0000 0.0000 0.0520(14) Uani 1 4 d S A .
O3 O 0.38722(8) 0.11239(8) 0.16013(8) 0.0334(5) Uani 1 1 d . A .
O4 O 0.5000 0.22539(18) 0.0000 0.0387(11) Uani 1 4 d S A .
O5 O 0.37395(17) 0.05866(17) 0.05460(17) 0.0334(9) Uiso 0.50 1 d P A 1
O8 O 0.5000 0.0670(2) 0.1189(2) 0.0355(13) Uiso 0.50 2 d SP . 1
O7 O 0.4309(2) 0.0000 0.1287(2) 0.0300(12) Uiso 0.50 2 d SP . 1
O6 O 0.44124(17) 0.15041(18) 0.07145(17) 0.0371(9) Uiso 0.50 1 d P A 1
O1 O 0.4439(2) 0.0000 0.0349(2) 0.0315(13) Uiso 0.50 2 d SP . 1
O1' O 0.5000 0.0555(2) 0.0412(2) 0.0279(12) Uiso 0.50 2 d SP . 2
O5' O 0.35031(18) 0.05550(17) 0.06305(17) 0.0327(9) Uiso 0.50 1 d P A 2
O6' O 0.44343(17) 0.12789(17) 0.04332(17) 0.0340(9) Uiso 0.50 1 d P A 2
O7' O 0.4148(3) 0.0000 0.1459(3) 0.0356(14) Uiso 0.50 2 d SP . 2
O8' O 0.5000 0.0906(2) 0.1456(2) 0.0291(11) Uiso 0.50 2 d SP . 2
Co1 Co 0.2500 0.2500 0.2500 0.0303(2) Uani 1 6 d S . .
N1 N 0.27982(11) 0.17740(10) 0.15133(10) 0.0309(6) Uani 1 1 d . . .
C1 C 0.24587(14) 0.13857(12) 0.12089(13) 0.0353(8) Uani 1 1 d . . .
H1A H 0.2192 0.1145 0.1408 0.042 Uiso 1 1 calc R . .
C2 C 0.25084(13) 0.13510(13) 0.06290(13) 0.0365(7) Uani 1 1 d . . .
H2A H 0.2298 0.1063 0.0428 0.044 Uiso 1 1 calc R . .
C3 C 0.28558(11) 0.17215(11) 0.03230(12) 0.0306(7) Uani 1 1 d D . .
C4 C 0.31766(12) 0.21090(12) 0.06182(10) 0.0335(7) Uani 1 1 d D . .
H4A H 0.3405 0.2384 0.0417 0.040 Uiso 1 1 calc R . .
C5 C 0.31701(13) 0.21028(13) 0.12264(10) 0.0360(8) Uani 1 1 d D . .
H5A H 0.3435 0.2337 0.1434 0.043 Uiso 1 1 calc R . .
O9 O 0.27708(8) 0.17595(8) 0.20971(8) 0.0297(5) Uani 1 1 d . . .
N2 N 0.17174(15) 0.26549(16) 1.0000 0.0371(9) Uani 1 2 d S . .
C6 C 0.20841(18) 0.29962(18) 1.0000 0.0318(10) Uani 1 2 d S . .
C7 C 0.25319(18) 0.34806(19) 1.0000 0.0389(11) Uani 1 2 d S . .
H7B H 0.2348 0.3843 1.0117 0.047 Uiso 0.50 1 calc PR . .
H7C H 0.2693 0.3524 0.9611 0.047 Uiso 0.50 1 calc PR . .
H7A H 0.2842 0.3386 1.0271 0.047 Uiso 0.50 1 calc PR . .
O1W O 0.16572(12) 0.0000 0.10267(12) 0.0331(7) Uani 1 2 d S . .
O2W O 0.10075(9) 0.10075(9) 0.10075(9) 0.0360(8) Uani 1 3 d S . .
O3W O 0.1501(2) 0.0281(2) 0.0000 0.0355(13) Uiso 0.50 2 d SP . .
K1 K 0.03420(16) 0.03420(16) 0.03420(16) 0.0334(15) Uiso 0.13 3 d SP . 1
O4W O 0.03420(16) 0.03420(16) 0.03420(16) 0.0334(15) Uiso 0.13 3 d SP . 2

loop_
_atom_site_aniso_label
_atom_site_aniso_U_11
_atom_site_aniso_U_22
_atom_site_aniso_U_33
_atom_site_aniso_U_23
_atom_site_aniso_U_13
_atom_site_aniso_U_12
Mo1 0.0371(3) 0.0383(3) 0.0299(3) 0.000 0.000 0.000
Mo2 0.03768(14) 0.04448(15) 0.05677(17) -0.02033(13) 0.02358(13) -0.00301(12)
Mo3 0.0363(3) 0.0359(3) 0.0337(3) 0.000 0.000 0.000
P1 0.0364(11) 0.0334(11) 0.0398(12) 0.000 0.000 0.000
O2 0.048(3) 0.049(3) 0.060(3) 0.000 0.000 0.000
O3 0.0341(10) 0.0331(10) 0.0330(10) -0.0151(8) -0.0120(8) 0.0149(8)
O4 0.040(2) 0.035(2) 0.041(2) 0.000 0.000 0.000
Co1 0.0303(2) 0.0303(2) 0.0303(2) -0.0009(2) -0.0009(2) -0.0009(2)
N1 0.0356(13) 0.0303(12) 0.0267(12) -0.0121(10) 0.0037(10) 0.0054(10)
C1 0.0405(15) 0.0245(13) 0.0410(17) -0.0040(12) 0.0025(13) 0.0153(12)
C2 0.0398(15) 0.0333(14) 0.0366(16) -0.0054(12) 0.0043(13) -0.0110(13)
C3 0.0295(13) 0.0286(14) 0.0337(15) 0.0038(12) -0.0104(12) 0.0131(11)
C4 0.0330(14) 0.0338(15) 0.0338(15) 0.0046(12) 0.0050(13) -0.0018(12)
C5 0.0326(15) 0.0407(16) 0.0348(16) 0.0137(13) -0.0039(12) 0.0077(13)
O9 0.0298(10) 0.0292(10) 0.0301(10) 0.0044(8) 0.0029(8) -0.0112(8)
N2 0.0317(18) 0.047(2) 0.0323(19) 0.000 0.000 0.0148(15)
C6 0.037(2) 0.034(2) 0.024(2) 0.000 0.000 0.0153(17)
C7 0.033(2) 0.040(2) 0.044(3) 0.000 0.000 -0.006(2)
O1W 0.0278(14) 0.0387(16) 0.0330(15) 0.000 -0.0013(12) 0.000
O2W 0.0360(8) 0.0360(8) 0.0360(8) 0.0016(9) 0.0016(9) 0.0016(9)

loop_
_atom_type_symbol
_atom_type_description
_atom_type_scat_dispersion_real
_atom_type_scat_dispersion_imag
_atom_type_scat_source
C C 0.0033 0.0016 'International Tables Vol C Tables 4.2.6.8 and 6.1.1.4'
H H 0.0000 0.0000 'International Tables Vol C Tables 4.2.6.8 and 6.1.1.4'
N N 0.0061 0.0033 'International Tables Vol C Tables 4.2.6.8 and 6.1.1.4'
O O 0.0106 0.0060 'International Tables Vol C Tables 4.2.6.8 and 6.1.1.4'
P P 0.1023 0.0942 'International Tables Vol C Tables 4.2.6.8 and 6.1.1.4'
K K 0.2009 0.2494 'International Tables Vol C Tables 4.2.6.8 and 6.1.1.4'
Co Co 0.3494 0.9721 'International Tables Vol C Tables 4.2.6.8 and 6.1.1.4'
Mo Mo -1.6832 0.6857 'International Tables Vol C Tables 4.2.6.8 and 6.1.1.4'

loop_
_geom_angle_atom_site_label_1
_geom_angle_atom_site_label_2
_geom_angle_atom_site_label_3
_geom_angle
_geom_angle_site_symmetry_1
_geom_angle_site_symmetry_3
_geom_angle_publ_flag
O2 Mo1 O5' 92.12(12) . . ?
O2 Mo1 O5' 92.12(12) . 4 ?
O5' Mo1 O5' 175.8(2) . 4 ?
O2 Mo1 O5' 92.12(12) . 27 ?
O5' Mo1 O5' 82.6(2) . 27 ?
O5' Mo1 O5' 97.2(2) 4 27 ?
O2 Mo1 O5' 92.12(12) . 26 ?
O5' Mo1 O5' 97.2(2) . 26 ?
O5' Mo1 O5' 82.6(2) 4 26 ?
O5' Mo1 O5' 175.8(2) 27 26 ?
O2 Mo1 O5 108.46(12) . . ?
O5' Mo1 O5 17.27(15) . . ?
O5' Mo1 O5 158.68(18) 4 . ?
O5' Mo1 O5 87.82(15) 27 . ?
O5' Mo1 O5 90.84(16) 26 . ?
O2 Mo1 O5 108.46(12) . 4 ?
O5' Mo1 O5 158.68(18) . 4 ?
O5' Mo1 O5 17.27(15) 4 4 ?
O5' Mo1 O5 90.84(16) 27 4 ?
O5' Mo1 O5 87.82(15) 26 4 ?
O5 Mo1 O5 143.1(2) . 4 ?
O2 Mo1 O5 108.46(12) . 26 ?
O5' Mo1 O5 90.84(16) . 26 ?
O5' Mo1 O5 87.82(15) 4 26 ?
O5' Mo1 O5 158.68(18) 27 26 ?
O5' Mo1 O5 17.27(15) 26 26 ?
O5 Mo1 O5 80.5(2) . 26 ?
O5 Mo1 O5 87.9(2) 4 26 ?
O2 Mo1 O5 108.46(12) . 27 ?
O5' Mo1 O5 87.82(15) . 27 ?
O5' Mo1 O5 90.84(16) 4 27 ?
O5' Mo1 O5 17.27(15) 27 27 ?
O5' Mo1 O5 158.68(18) 26 27 ?
O5 Mo1 O5 87.9(2) . 27 ?
O5 Mo1 O5 80.5(2) 4 27 ?
O5 Mo1 O5 143.1(2) 26 27 ?
O2 Mo1 O1 160.14(13) . 26 ?
O5' Mo1 O1 102.71(16) . 26 ?
O5' Mo1 O1 73.17(15) 4 26 ?
O5' Mo1 O1 102.71(16) 27 26 ?
O5' Mo1 O1 73.17(15) 26 26 ?
O5 Mo1 O1 85.51(15) . 26 ?
O5 Mo1 O1 58.85(14) 4 26 ?
O5 Mo1 O1 58.85(14) 26 26 ?
O5 Mo1 O1 85.51(15) 27 26 ?
O2 Mo1 O1 160.14(13) . . ?
O5' Mo1 O1 73.17(15) . . ?
O5' Mo1 O1 102.71(16) 4 . ?
O5' Mo1 O1 73.17(15) 27 . ?
O5' Mo1 O1 102.71(16) 26 . ?
O5 Mo1 O1 58.85(14) . . ?
O5 Mo1 O1 85.51(15) 4 . ?
O5 Mo1 O1 85.51(15) 26 . ?
O5 Mo1 O1 58.85(14) 27 . ?
O1 Mo1 O1 39.7(3) 26 . ?
O3 Mo2 O5 107.31(15) . . ?
O3 Mo2 O8 116.84(19) . . ?
O5 Mo2 O8 135.8(2) . . ?
O3 Mo2 O7 109.09(18) . . ?
O5 Mo2 O7 90.6(2) . . ?
O8 Mo2 O7 75.6(2) . . ?
O3 Mo2 O6 89.49(14) . . ?
O5 Mo2 O6 92.52(18) . . ?
O8 Mo2 O6 88.1(2) . . ?
O7 Mo2 O6 159.3(2) . . ?
O3 Mo2 O6' 111.84(14) . . ?
O5 Mo2 O6' 76.10(18) . . ?
O8 Mo2 O6' 87.4(2) . . ?
O7 Mo2 O6' 139.0(2) . . ?
O6 Mo2 O6' 24.74(15) . . ?
O3 Mo2 O8' 93.01(15) . . ?
O5 Mo2 O8' 159.03(19) . . ?
O8 Mo2 O8' 24.4(2) . . ?
O7 Mo2 O8' 87.6(2) . . ?
O6 Mo2 O8' 82.27(19) . . ?
O6' Mo2 O8' 91.78(19) . . ?
O3 Mo2 O7' 93.86(17) . . ?
O5 Mo2 O7' 91.6(2) . . ?
O8 Mo2 O7' 85.6(2) . . ?
O7 Mo2 O7' 15.7(2) . . ?
O6 Mo2 O7' 173.7(2) . . ?
O6' Mo2 O7' 153.7(2) . . ?
O8' Mo2 O7' 92.2(2) . . ?
O3 Mo2 O5' 93.89(13) . . ?
O5 Mo2 O5' 15.10(17) . . ?
O8 Mo2 O5' 148.5(2) . . ?
O7 Mo2 O5' 88.5(2) . . ?
O6 Mo2 O5' 99.56(17) . . ?
O6' Mo2 O5' 87.31(16) . . ?
O8' Mo2 O5' 172.88(18) . . ?
O7' Mo2 O5' 85.6(2) . . ?
O3 Mo2 O1' 158.47(13) . . ?
O5 Mo2 O1' 88.83(16) . . ?
O8 Mo2 O1' 48.8(2) . . ?
O7 Mo2 O1' 84.3(2) . . ?
O6 Mo2 O1' 75.32(17) . . ?
O6' Mo2 O1' 57.36(17) . . ?
O8' Mo2 O1' 70.20(16) . . ?
O7' Mo2 O1' 100.0(2) . . ?
O5' Mo2 O1' 103.50(15) . . ?
O3 Mo2 O1 157.68(13) . . ?
O5 Mo2 O1 58.05(18) . . ?
O8 Mo2 O1 79.6(2) . . ?
O7 Mo2 O1 58.19(19) . . ?
O6 Mo2 O1 106.89(15) . . ?
O6' Mo2 O1 82.46(15) . . ?
O8' Mo2 O1 103.94(19) . . ?
O7' Mo2 O1 71.40(18) . . ?
O5' Mo2 O1 68.93(17) . . ?
O1' Mo2 O1 43.84(15) . . ?
O4 Mo3 O6' 109.54(13) . 28_655 ?
O4 Mo3 O6' 109.54(13) . 3_655 ?
O6' Mo3 O6' 69.9(3) 28_655 3_655 ?
O4 Mo3 O6' 109.54(13) . . ?
O6' Mo3 O6' 96.9(3) 28_655 . ?
O6' Mo3 O6' 140.9(3) 3_655 . ?
O4 Mo3 O6' 109.54(13) . 26 ?
O6' Mo3 O6' 140.9(3) 28_655 26 ?
O6' Mo3 O6' 96.9(3) 3_655 26 ?
O6' Mo3 O6' 69.9(3) . 26 ?
O4 Mo3 O6 91.72(11) . 28_655 ?
O6' Mo3 O6 21.97(16) 28_655 28_655 ?
O6' Mo3 O6 87.55(17) 3_655 28_655 ?
O6' Mo3 O6 91.30(17) . 28_655 ?
O6' Mo3 O6 155.15(18) 26 28_655 ?
O4 Mo3 O6 91.72(11) . 3_655 ?
O6' Mo3 O6 87.55(17) 28_655 3_655 ?
O6' Mo3 O6 21.97(16) 3_655 3_655 ?
O6' Mo3 O6 155.15(18) . 3_655 ?
O6' Mo3 O6 91.30(17) 26 3_655 ?
O6 Mo3 O6 101.1(2) 28_655 3_655 ?
O4 Mo3 O6 91.72(11) . . ?
O6' Mo3 O6 91.30(17) 28_655 . ?
O6' Mo3 O6 155.15(18) 3_655 . ?
O6' Mo3 O6 21.97(16) . . ?
O6' Mo3 O6 87.55(17) 26 . ?
O6 Mo3 O6 78.8(2) 28_655 . ?
O6 Mo3 O6 176.6(2) 3_655 . ?
O4 Mo3 O6 91.72(11) . 26 ?
O6' Mo3 O6 155.15(18) 28_655 26 ?
O6' Mo3 O6 91.30(17) 3_655 26 ?
O6' Mo3 O6 87.55(17) . 26 ?
O6' Mo3 O6 21.97(16) 26 26 ?
O6 Mo3 O6 176.6(2) 28_655 26 ?
O6 Mo3 O6 78.8(2) 3_655 26 ?
O6 Mo3 O6 101.1(2) . 26 ?
O4 Mo3 O1' 157.13(12) . 26 ?
O6' Mo3 O1' 85.09(16) 28_655 26 ?
O6' Mo3 O1' 57.94(14) 3_655 26 ?
O6' Mo3 O1' 85.09(16) . 26 ?
O6' Mo3 O1' 57.94(14) 26 26 ?
O6 Mo3 O1' 105.81(14) 28_655 26 ?
O6 Mo3 O1' 70.88(14) 3_655 26 ?
O6 Mo3 O1' 105.81(14) . 26 ?
O6 Mo3 O1' 70.88(14) 26 26 ?
O4 Mo3 O1' 157.13(12) . . ?
O6' Mo3 O1' 57.94(14) 28_655 . ?
O6' Mo3 O1' 85.09(16) 3_655 . ?
O6' Mo3 O1' 57.94(14) . . ?
O6' Mo3 O1' 85.09(16) 26 . ?
O6 Mo3 O1' 70.88(14) 28_655 . ?
O6 Mo3 O1' 105.81(14) 3_655 . ?
O6 Mo3 O1' 70.88(14) . . ?
O6 Mo3 O1' 105.81(14) 26 . ?
O1' Mo3 O1' 45.7(2) 26 . ?
O1 P1 O1 63.8(4) 2_655 25_655 ?
O1 P1 O1 116.2(4) 2_655 . ?
O1 P1 O1 180.0(4) 25_655 . ?
O1 P1 O1 180.0(4) 2_655 26 ?
O1 P1 O1 116.2(4) 25_655 26 ?
O1 P1 O1 63.8(4) . 26 ?
O1 P1 O1' 108.37(14) 2_655 25_655 ?
O1 P1 O1' 71.63(14) 25_655 25_655 ?
O1 P1 O1' 108.37(14) . 25_655 ?
O1 P1 O1' 71.63(14) 26 25_655 ?
O1 P1 O1' 71.63(14) 2_655 . ?
O1 P1 O1' 108.37(14) 25_655 . ?
O1 P1 O1' 71.63(14) . . ?
O1 P1 O1' 108.37(14) 26 . ?
O1' P1 O1' 180.0(4) 25_655 . ?
O1 P1 O1' 108.37(14) 2_655 26 ?
O1 P1 O1' 71.63(14) 25_655 26 ?
O1 P1 O1' 108.37(14) . 26 ?
O1 P1 O1' 71.63(14) 26 26 ?
O1' P1 O1' 106.8(4) 25_655 26 ?
O1' P1 O1' 73.2(4) . 26 ?
O1 P1 O1' 71.63(14) 2_655 2_655 ?
O1 P1 O1' 108.37(14) 25_655 2_655 ?
O1 P1 O1' 71.63(14) . 2_655 ?
O1 P1 O1' 108.37(14) 26 2_655 ?
O1' P1 O1' 73.2(4) 25_655 2_655 ?
O1' P1 O1' 106.8(4) . 2_655 ?
O1' P1 O1' 180.0(4) 26 2_655 ?
Mo2 O5 Mo1 146.9(2) . . ?
Mo2 O8 Mo2 158.0(3) 28_655 . ?
Mo2 O7 Mo2 148.1(3) 27 . ?
Mo2 O6 Mo3 119.7(2) . . ?
P1 O1 O1 58.1(2) . 26 ?
P1 O1 Mo1 128.2(3) . . ?
O1 O1 Mo1 70.14(13) 26 . ?
P1 O1 Mo2 121.13(18) . . ?
O1 O1 Mo2 132.51(9) 26 . ?
Mo1 O1 Mo2 93.01(16) . . ?
P1 O1 Mo2 121.13(18) . 27 ?
O1 O1 Mo2 132.51(9) 26 27 ?
Mo1 O1 Mo2 93.01(16) . 27 ?
Mo2 O1 Mo2 90.91(17) . 27 ?
P1 O1' Mo2 123.37(16) . 28_655 ?
P1 O1' Mo2 123.37(16) . . ?
Mo2 O1' Mo2 94.93(18) 28_655 . ?
P1 O1' Mo3 120.5(3) . . ?
Mo2 O1' Mo3 93.38(15) 28_655 . ?
Mo2 O1' Mo3 93.38(15) . . ?
Mo1 O5' Mo2 124.8(2) . . ?
Mo3 O6' Mo2 144.5(2) . . ?
Mo2 O7' Mo2 126.3(3) 27 . ?
Mo2 O8' Mo2 124.7(3) . 28_655 ?
O9 Co1 O9 90.82(7) 45 41 ?
O9 Co1 O9 89.18(7) 45 . ?
O9 Co1 O9 89.18(7) 41 . ?
O9 Co1 O9 89.18(7) 45 5 ?
O9 Co1 O9 180.00(11) 41 5 ?
O9 Co1 O9 90.82(7) . 5 ?
O9 Co1 O9 90.82(7) 45 37 ?
O9 Co1 O9 90.82(7) 41 37 ?
O9 Co1 O9 180.00(9) . 37 ?
O9 Co1 O9 89.18(7) 5 37 ?
O9 Co1 O9 180.00(11) 45 9 ?
O9 Co1 O9 89.18(7) 41 9 ?
O9 Co1 O9 90.82(7) . 9 ?
O9 Co1 O9 90.82(7) 5 9 ?
O9 Co1 O9 89.18(7) 37 9 ?
C5 N1 O9 123.0(2) . . ?
C5 N1 C1 119.0(2) . . ?
O9 N1 C1 117.7(2) . . ?
C2 C1 N1 119.7(3) . . ?
C2 C1 H1A 120.1 . . ?
N1 C1 H1A 120.1 . . ?
C1 C2 C3 121.7(3) . . ?
C1 C2 H2A 119.1 . . ?
C3 C2 H2A 119.1 . . ?
C4 C3 C2 118.4(3) . . ?
C4 C3 C3 120.40(16) . 26 ?
C2 C3 C3 121.07(17) . 26 ?
C3 C4 C5 119.6(3) . . ?
C3 C4 H4A 120.2 . . ?
C5 C4 H4A 120.2 . . ?
N1 C5 C4 120.9(3) . . ?
N1 C5 H5A 119.6 . . ?
C4 C5 H5A 119.6 . . ?
N1 O9 Co1 116.62(15) . . ?
N2 C6 C7 175.7(4) . . ?
C6 C7 H7B 109.5 . . ?
C6 C7 H7C 109.5 . . ?
H7B C7 H7C 109.5 . . ?
C6 C7 H7A 109.5 . . ?
H7B C7 H7A 109.5 . . ?
H7C C7 H7A 109.5 . . ?
O3W O3W K1 92.88(14) 27 . ?
O3W O3W K1 92.88(14) 27 26 ?
K1 O3W K1 32.8(2) . 26 ?
O3W O3W K1 62.71(13) 27 4 ?
K1 O3W K1 43.8(3) . 4 ?
K1 O3W K1 30.17(17) 26 4 ?
O3W O3W K1 62.71(13) 27 27 ?
K1 O3W K1 30.17(17) . 27 ?
K1 O3W K1 43.8(3) 26 27 ?
K1 O3W K1 29.14(15) 4 27 ?
K1 K1 K1 90.0 27 26 ?
K1 K1 K1 90.0 27 28 ?
K1 K1 K1 90.0 26 28 ?
K1 K1 K1 45.0 27 4 ?
K1 K1 K1 45.0 26 4 ?
K1 K1 K1 90.0 28 4 ?
K1 K1 K1 90.0 27 3 ?
K1 K1 K1 45.0 26 3 ?
K1 K1 K1 45.0 28 3 ?
K1 K1 K1 60.0 4 3 ?
K1 K1 K1 45.0 27 2 ?
K1 K1 K1 90.0 26 2 ?
K1 K1 K1 45.0 28 2 ?
K1 K1 K1 60.0 4 2 ?
K1 K1 K1 60.0 3 2 ?
K1 K1 O2W 125.3 27 . ?
K1 K1 O2W 125.3 26 . ?
K1 K1 O2W 125.3 28 . ?
K1 K1 O2W 144.736(1) 4 . ?
K1 K1 O2W 144.7 3 . ?
K1 K1 O2W 144.7 2 . ?
K1 K1 K1 54.7 27 25 ?
K1 K1 K1 54.7 26 25 ?
K1 K1 K1 54.7 28 25 ?
K1 K1 K1 35.3 4 25 ?
K1 K1 K1 35.3 3 25 ?
K1 K1 K1 35.3 2 25 ?
O2W K1 K1 180.0(3) . 25 ?
K1 K1 O3W 163.31(11) 27 5 ?
K1 K1 O3W 87.12(14) 26 5 ?
K1 K1 O3W 73.58(10) 28 5 ?
K1 K1 O3W 129.93(15) 4 5 ?
K1 K1 O3W 76.38(15) 3 5 ?
K1 K1 O3W 118.52(10) 2 5 ?
O2W K1 O3W 68.85(15) . 5 ?
K1 K1 O3W 111.15(15) 25 5 ?
K1 K1 O3W 73.58(10) 27 9 ?
K1 K1 O3W 163.31(11) 26 9 ?
K1 K1 O3W 87.12(14) 28 9 ?
K1 K1 O3W 118.52(10) 4 9 ?
K1 K1 O3W 129.93(15) 3 9 ?
K1 K1 O3W 76.38(15) 2 9 ?
O2W K1 O3W 68.85(15) . 9 ?
K1 K1 O3W 111.15(15) 25 9 ?
O3W K1 O3W 107.74(15) 5 9 ?
K1 K1 O3W 87.12(14) 27 . ?
K1 K1 O3W 73.58(10) 26 . ?
K1 K1 O3W 163.31(11) 28 . ?
K1 K1 O3W 76.38(15) 4 . ?
K1 K1 O3W 118.52(10) 3 . ?
K1 K1 O3W 129.93(15) 2 . ?
O2W K1 O3W 68.85(15) . . ?
K1 K1 O3W 111.15(15) 25 . ?
O3W K1 O3W 107.74(15) 5 . ?
O3W K1 O3W 107.74(15) 9 . ?
K1 K1 O3W 62.71(13) 27 27 ?
K1 K1 O3W 75.43(8) 26 27 ?
K1 K1 O3W 148.47(15) 28 27 ?
K1 K1 O3W 59.86(14) 4 27 ?
K1 K1 O3W 115.14(11) 3 27 ?
K1 K1 O3W 106.17(14) 2 27 ?
O2W K1 O3W 85.29(14) . 27 ?
K1 K1 O3W 94.71(14) 25 27 ?
O3W K1 O3W 131.88(19) 5 27 ?
O3W K1 O3W 98.87(15) 9 27 ?
O3W K1 O3W 24.4(2) . 27 ?

loop_
_geom_bond_atom_site_label_1
_geom_bond_atom_site_label_2
_geom_bond_distance
_geom_bond_site_symmetry_2
_geom_bond_publ_flag
Mo1 O2 1.624(5) . ?
Mo1 O5' 1.948(4) . ?
Mo1 O5' 1.948(4) 4 ?
Mo1 O5' 1.948(4) 27 ?
Mo1 O5' 1.948(4) 26 ?
Mo1 O5 1.957(4) . ?
Mo1 O5 1.957(4) 4 ?
Mo1 O5 1.957(4) 26 ?
Mo1 O5 1.957(4) 27 ?
Mo1 O1 2.383(5) 26 ?
Mo1 O1 2.383(5) . ?
Mo2 O3 1.6872(18) . ?
Mo2 O5 1.741(4) . ?
Mo2 O8 1.8034(11) . ?
Mo2 O7 1.8552(15) . ?
Mo2 O6 1.943(4) . ?
Mo2 O6' 1.961(4) . ?
Mo2 O8' 1.999(2) . ?
Mo2 O7' 2.000(3) . ?
Mo2 O5' 2.052(4) . ?
Mo2 O1' 2.403(3) . ?
Mo2 O1 2.503(4) . ?
Mo3 O4 1.673(4) . ?
Mo3 O6' 1.752(4) 28_655 ?
Mo3 O6' 1.752(4) 3_655 ?
Mo3 O6' 1.752(4) . ?
Mo3 O6' 1.752(4) 26 ?
Mo3 O6 2.144(4) 28_655 ?
Mo3 O6 2.144(4) 3_655 ?
Mo3 O6 2.144(4) . ?
Mo3 O6 2.144(4) 26 ?
Mo3 O1' 2.457(5) 26 ?
Mo3 O1' 2.457(5) . ?
P1 O1 1.531(5) 2_655 ?
P1 O1 1.531(5) 25_655 ?
P1 O1 1.531(5) . ?
P1 O1 1.531(5) 26 ?
P1 O1' 1.601(5) 25_655 ?
P1 O1' 1.601(5) . ?
P1 O1' 1.601(5) 26 ?
P1 O1' 1.601(5) 2_655 ?
O8 Mo2 1.8034(11) 28_655 ?
O7 Mo2 1.8552(15) 27 ?
O1 O1 1.619(11) 26 ?
O1 Mo2 2.503(4) 27 ?
O1' Mo2 2.403(3) 28_655 ?
O7' Mo2 2.000(3) 27 ?
O8' Mo2 1.999(2) 28_655 ?
Co1 O9 2.0515(19) 45 ?
Co1 O9 2.0515(19) 41 ?
Co1 O9 2.0515(19) . ?
Co1 O9 2.0515(19) 5 ?
Co1 O9 2.0515(19) 37 ?
Co1 O9 2.0515(19) 9 ?
N1 C5 1.328(4) . ?
N1 O9 1.355(3) . ?
N1 C1 1.388(4) . ?
C1 C2 1.351(4) . ?
C1 H1A 0.9500 . ?
C2 C3 1.374(4) . ?
C2 H2A 0.9500 . ?
C3 C4 1.352(3) . ?
C3 C3 1.497(5) 26 ?
C4 C5 1.409(3) . ?
C4 H4A 0.9500 . ?
C5 H5A 0.9500 . ?
N2 C6 1.161(5) . ?
C6 C7 1.528(6) . ?
C7 H7B 0.9800 . ?
C7 H7C 0.9800 . ?
C7 H7A 0.9800 . ?
O2W K1 2.671(7) . ?
O3W O3W 1.303(11) 27 ?
O3W K1 2.803(6) . ?
O3W K1 2.803(6) 26 ?
O3W K1 3.150(5) 4 ?
O3W K1 3.150(5) 27 ?
K1 K1 1.585(8) 27 ?
K1 K1 1.585(8) 26 ?
K1 K1 1.585(8) 28 ?
K1 K1 2.241(11) 4 ?
K1 K1 2.241(11) 3 ?
K1 K1 2.241(11) 2 ?
K1 K1 2.745(13) 25 ?
K1 O3W 2.803(6) 5 ?
K1 O3W 2.803(6) 9 ?
K1 O3W 3.150(5) 27 ?
